data_4313046
loop_
_publ_author_name
'Michael J. Goldcamp'
'Sara E. Edison'
'Leah N. Squires'
'Dell T. Rosa'
'Neil K. Vowels'
'Nathan L. Coker'
'Jeanette A. Krause Bauer'
'Michael J. Baldwin'

_publ_contact_author_address
;     Department of Chemistry
      University of Cincinnati
      Cincinnati, OH 45221-0172 USA
;
_publ_contact_author_email jeanette.krause@uc.edu
_publ_contact_author_fax '513 556 9239'
_publ_contact_author_name 'Dr. Jeanette A. Krause Bauer'
_publ_contact_author_phone '513 556 9226'
_publ_section_title
;
 Structural and Spectroscopic Studies of Nickel(II) Complexes with a
 Library of Bis(oxime)amine-Containing Ligands
;
_journal_name_full 'Inorganic Chemistry'
_journal_page_first 717
_journal_page_last 728
_journal_paper_doi 10.1021/ic025860q
_journal_volume 42
_journal_year 2003
_chemical_formula_sum 'C9 H18 Cl2 N4 Ni O3'
_chemical_formula_weight 359.88
_chemical_name_common Ni(GLABOH~3~)Cl~2~
_chemical_name_systematic
; 
 Nickel(II) (N,N-bis(1-propan-2-onyl oxime)glycine 
N'-methylamide) chloride 
;
_space_group_IT_number 4
_symmetry_cell_setting monoclinic
_symmetry_space_group_name_Hall 'P 2yb'
_symmetry_space_group_name_H-M 'P 1 21 1'
_atom_sites_solution_hydrogens mixed
_atom_sites_solution_primary direct
_atom_sites_solution_secondary difmap
_audit_creation_method SHELXL
_cell_angle_alpha 90.00
_cell_angle_beta 114.982(14)
_cell_angle_gamma 90.00
_cell_formula_units_Z 2
_cell_length_a 8.094(3)
_cell_length_b 11.710(3)
_cell_length_c 8.319(2)
_cell_measurement_reflns_used 5599
_cell_measurement_temperature 150(2)
_cell_measurement_theta_max 28.27
_cell_measurement_theta_min 2.70
_cell_volume 714.7(4)
_computing_cell_refinement 'SMART v5.054'
_computing_data_collection 'SMART v5.054'
_computing_data_reduction 'SAINT v5.A06'
_computing_molecular_graphics 'SHELXTL v5.03'
_computing_publication_material 'SHELXTL v5.03'
_computing_structure_refinement 'SHELXTL v5.03'
_computing_structure_solution 'SHELXTL v5.03'
_diffrn_ambient_temperature 150(2)
_diffrn_measurement_device_type 'SMART 1K Platform CCD'
_diffrn_measurement_method '\w scans'
_diffrn_radiation_monochromator graphite
_diffrn_radiation_source 'sealed tube'
_diffrn_radiation_type MoK\a
_diffrn_radiation_wavelength 0.71073
_diffrn_reflns_av_R_equivalents 0.0340
_diffrn_reflns_av_sigmaI/netI 0.0361
_diffrn_reflns_limit_h_max 10
_diffrn_reflns_limit_h_min -10
_diffrn_reflns_limit_k_max 15
_diffrn_reflns_limit_k_min -15
_diffrn_reflns_limit_l_max 10
_diffrn_reflns_limit_l_min -10
_diffrn_reflns_number 7473
_diffrn_reflns_theta_max 28.27
_diffrn_reflns_theta_min 2.70
_exptl_absorpt_coefficient_mu 1.740
_exptl_absorpt_correction_T_max 0.9337
_exptl_absorpt_correction_T_min 0.7223
_exptl_absorpt_correction_type multi-scan
_exptl_absorpt_process_details 'SADABS, Sheldrick, 1996'
_exptl_crystal_colour blue-green
_exptl_crystal_density_diffrn 1.672
_exptl_crystal_density_method 'not measured'
_exptl_crystal_description plate
_exptl_crystal_F_000 372
_exptl_crystal_size_max 0.20
_exptl_crystal_size_mid 0.20
_exptl_crystal_size_min 0.04
_refine_diff_density_max 0.383
_refine_diff_density_min -0.234
_refine_diff_density_rms 0.057
_refine_ls_abs_structure_details 'Flack H D (1983), Acta Cryst. A39, 876-881'
_refine_ls_abs_structure_Flack 0.055(10)
_refine_ls_extinction_method none
_refine_ls_goodness_of_fit_ref 1.046
_refine_ls_hydrogen_treatment mixed
_refine_ls_matrix_type full
_refine_ls_number_parameters 173
_refine_ls_number_reflns 3452
_refine_ls_number_restraints 1
_refine_ls_restrained_S_all 1.045
_refine_ls_R_factor_all 0.0272
_refine_ls_R_factor_gt 0.0248
_refine_ls_shift/su_max -0.011
_refine_ls_shift/su_mean 0.002
_refine_ls_structure_factor_coef Fsqd
_refine_ls_weighting_details 'calc w=1/[\s^2^(Fo^2^)+(0.0331P)^2^+0.0000P] where P=(Fo^2^+2Fc^2^)/3'
_refine_ls_weighting_scheme calc
_refine_ls_wR_factor_gt 0.0579
_refine_ls_wR_factor_ref 0.0586
_reflns_number_gt 3291
_reflns_number_total 3452
_reflns_threshold_expression >2sigma(I)
_cod_data_source_file ic025860q_s2_07.cif
_cod_data_source_block 7
_cod_depositor_comments
;
The following automatic conversions were performed:

'_symmetry_cell_setting' value 'Monoclinic' changed to 'monoclinic'
according to the built-in table from CIF Core dictionary named
'cif_core.dic' version 2.4.1 from 2010-06-29.

Automatic conversion script
Id: cif_fix_values 1646 2011-03-28 12:23:43Z adriana 
;
_cod_original_cell_volume 714.7(3)
_cod_original_sg_symbol_H-M 'P 21'
_cod_database_code 4313046

loop_
_symmetry_equiv_pos_as_xyz
'x, y, z'
'-x, y+1/2, -z'

loop_
_atom_site_aniso_label
_atom_site_aniso_U_11
_atom_site_aniso_U_22
_atom_site_aniso_U_33
_atom_site_aniso_U_23
_atom_site_aniso_U_13
_atom_site_aniso_U_12
Ni1 0.01401(11) 0.01261(11) 0.01518(12) -0.00035(12) 0.00674(9) 0.00022(12)
Cl1 0.0237(3) 0.0208(3) 0.0334(3) -0.0013(2) 0.0140(2) -0.0076(2)
Cl2 0.0251(3) 0.0172(2) 0.0264(3) -0.0008(2) 0.0135(2) 0.0047(2)
O1 0.0165(7) 0.0169(7) 0.0169(7) 0.0003(6) 0.0062(6) 0.0028(6)
O2 0.0164(8) 0.0247(8) 0.0312(9) 0.0010(7) 0.0151(7) 0.0030(6)
O3 0.0238(8) 0.0195(8) 0.0215(8) 0.0047(6) 0.0068(7) 0.0044(6)
N1 0.0158(9) 0.0156(8) 0.0192(9) -0.0008(7) 0.0101(7) 0.0001(7)
N2 0.0123(8) 0.0215(10) 0.0162(9) 0.0022(7) 0.0071(7) 0.0015(7)
N3 0.0181(8) 0.0141(8) 0.0183(8) 0.0011(8) 0.0071(6) -0.0009(8)
N4 0.0132(9) 0.0225(10) 0.0243(9) 0.0030(8) 0.0052(7) 0.0029(7)
C1 0.0190(11) 0.0163(10) 0.0248(12) -0.0020(9) 0.0098(9) -0.0004(8)
C2 0.0138(10) 0.0179(11) 0.0154(10) 0.0033(8) 0.0040(8) -0.0017(8)
C3 0.0229(12) 0.0217(12) 0.042(2) 0.0051(10) 0.0154(11) -0.0046(10)
C4 0.0305(12) 0.0201(11) 0.0209(11) -0.0001(9) 0.0166(10) 0.0049(9)
C5 0.0238(11) 0.0187(10) 0.0166(10) -0.0017(8) 0.0104(9) -0.0069(9)
C6 0.0366(14) 0.0250(12) 0.0208(12) -0.0021(10) 0.0143(11) -0.0039(10)
C7 0.0137(10) 0.0196(11) 0.0232(11) -0.0011(9) 0.0093(9) 0.0007(8)
C8 0.0128(10) 0.0141(10) 0.0245(12) 0.0028(8) 0.0077(9) -0.0020(7)
C9 0.0223(12) 0.0299(13) 0.0202(12) 0.0014(10) 0.0026(10) 0.0001(10)

loop_
_atom_site_label
_atom_site_type_symbol
_atom_site_fract_x
_atom_site_fract_y
_atom_site_fract_z
_atom_site_U_iso_or_equiv
_atom_site_thermal_displace_type
_atom_site_occupancy
_atom_site_calc_flag
_atom_site_refinement_flags
_atom_site_disorder_group
Ni1 Ni -0.53047(3) -0.47620(2) -0.27351(3) 0.01374(7) Uani 1 d . .
Cl1 Cl -0.77543(8) -0.58992(5) -0.25854(8) 0.02530(13) Uani 1 d . .
Cl2 Cl -0.36482(8) -0.63026(5) -0.31610(8) 0.02202(12) Uani 1 d . .
O1 O -0.7058(2) -0.42066(13) -0.5240(2) 0.0171(3) Uani 1 d . .
O2 O -0.1751(2) -0.40191(14) -0.2975(2) 0.0224(3) Uani 1 d . .
H2 H -0.1812 -0.4737 -0.2869 0.034 Uiso 1 d . .
O3 O -0.2564(2) -0.55978(14) 0.0889(2) 0.0226(3) Uani 1 d . .
H3 H -0.2364 -0.6010 -0.0002 0.034 Uiso 1 d . .
N1 N -0.6171(2) -0.3207(2) -0.2048(2) 0.0159(4) Uani 1 d . .
N2 N -0.3296(2) -0.3682(2) -0.2746(2) 0.0163(4) Uani 1 d . .
N3 N -0.3975(2) -0.4828(2) -0.0046(2) 0.0170(3) Uani 1 d . .
N4 N -0.9492(2) -0.3063(2) -0.6624(3) 0.0209(4) Uani 1 d . .
H4 H -1.0252(2) -0.2567(2) -0.6509(3) 0.025 Uiso 1 calc R .
C1 C -0.4986(3) -0.2250(2) -0.2122(3) 0.0198(4) Uani 1 d . .
H1A H -0.4512(3) -0.1839(2) -0.0975(3) 0.024 Uiso 1 calc R .
H1B H -0.5741(3) -0.1707(2) -0.3055(3) 0.024 Uiso 1 calc R .
C2 C -0.3402(3) -0.2619(2) -0.2494(3) 0.0164(4) Uani 1 d . .
C3 C -0.2095(3) -0.1720(2) -0.2498(4) 0.0284(5) Uani 1 d . .
H3A H -0.1134(3) -0.2071(2) -0.2756(4) 0.043 Uiso 0.50 calc PR .
H3B H -0.1549(3) -0.1351(2) -0.1333(4) 0.043 Uiso 0.50 calc PR .
H3C H -0.2744(3) -0.1149(2) -0.3408(4) 0.043 Uiso 0.50 calc PR .
H3D H -0.2484(3) -0.0976(2) -0.2242(4) 0.043 Uiso 0.50 calc PR .
H3E H -0.2070(3) -0.1697(2) -0.3665(4) 0.043 Uiso 0.50 calc PR .
H3F H -0.0874(3) -0.1898(2) -0.1590(4) 0.043 Uiso 0.50 calc PR .
C4 C -0.6048(3) -0.3388(2) -0.0237(3) 0.0219(5) Uani 1 d . .
H4A H -0.7202(3) -0.3728(2) -0.0323(3) 0.026 Uiso 1 calc R .
H4B H -0.5895(3) -0.2640(2) 0.0364(3) 0.026 Uiso 1 calc R .
C5 C -0.4485(3) -0.4157(2) 0.0867(3) 0.0191(4) Uani 1 d . .
C6 C -0.3750(4) -0.4107(2) 0.2850(3) 0.0267(5) Uani 1 d . .
H6A H -0.2746(4) -0.4653(2) 0.3375(3) 0.040 Uiso 1 calc R .
H6B H -0.4721(4) -0.4300(2) 0.3213(3) 0.040 Uiso 1 calc R .
H6C H -0.3304(4) -0.3334(2) 0.3256(3) 0.040 Uiso 1 calc R .
C7 C -0.8062(3) -0.3060(2) -0.3418(3) 0.0183(4) Uani 1 d . .
H7A H -0.8414(3) -0.2244(2) -0.3508(3) 0.022 Uiso 1 calc R .
H7B H -0.8915(3) -0.3503(2) -0.3090(3) 0.022 Uiso 1 calc R .
C8 C -0.8156(3) -0.3476(2) -0.5183(3) 0.0172(4) Uani 1 d . .
C9 C -0.9741(3) -0.3402(2) -0.8384(3) 0.0263(5) Uani 1 d . .
H9A H -1.0799(3) -0.3003(2) -0.9268(3) 0.039 Uiso 1 calc R .
H9B H -0.9943(3) -0.4228(2) -0.8520(3) 0.039 Uiso 1 calc R .
H9C H -0.8650(3) -0.3204(2) -0.8555(3) 0.039 Uiso 1 calc R .

loop_
_atom_type_symbol
_atom_type_description
_atom_type_scat_dispersion_real
_atom_type_scat_dispersion_imag
_atom_type_scat_source
C C 0.0033 0.0016 'International Tables Vol C Tables 4.2.6.8 and 6.1.1.4'
H H 0.0000 0.0000 'International Tables Vol C Tables 4.2.6.8 and 6.1.1.4'
N N 0.0061 0.0033 'International Tables Vol C Tables 4.2.6.8 and 6.1.1.4'
O O 0.0106 0.0060 'International Tables Vol C Tables 4.2.6.8 and 6.1.1.4'
Cl Cl 0.1484 0.1585 'International Tables Vol C Tables 4.2.6.8 and 6.1.1.4'
Ni Ni 0.3393 1.1124 'International Tables Vol C Tables 4.2.6.8 and 6.1.1.4'

loop_
_geom_angle_atom_site_label_1
_geom_angle_atom_site_label_2
_geom_angle_atom_site_label_3
_geom_angle
_geom_angle_site_symmetry_1
_geom_angle_site_symmetry_3
_geom_angle_publ_flag
N3 Ni1 N2 88.64(7) . . y
N3 Ni1 O1 159.92(6) . . y
N2 Ni1 O1 90.54(7) . . y
N3 Ni1 N1 79.49(7) . . y
N2 Ni1 N1 79.93(7) . . y
O1 Ni1 N1 80.62(7) . . y
N3 Ni1 Cl2 93.75(6) . . y
N2 Ni1 Cl2 88.24(6) . . y
O1 Ni1 Cl2 106.27(5) . . y
N1 Ni1 Cl2 166.45(5) . . y
N3 Ni1 Cl1 89.25(5) . . y
N2 Ni1 Cl1 174.78(6) . . y
O1 Ni1 Cl1 89.80(5) . . y
N1 Ni1 Cl1 94.99(5) . . y
Cl2 Ni1 Cl1 96.66(3) . . y
C8 O1 Ni1 111.92(14) . . y
C7 N1 C4 113.7(2) . . y
C7 N1 C1 110.7(2) . . y
C4 N1 C1 112.4(2) . . y
C7 N1 Ni1 104.17(13) . . y
C4 N1 Ni1 105.31(13) . . y
C1 N1 Ni1 110.04(13) . . y
C2 N2 O2 115.2(2) . . y
C2 N2 Ni1 119.5(2) . . y
O2 N2 Ni1 125.38(14) . . y
C5 N3 O3 117.2(2) . . y
C5 N3 Ni1 118.5(2) . . y
O3 N3 Ni1 124.26(13) . . y
C8 N4 C9 121.9(2) . . y
N1 C1 C2 114.3(2) . . y
N2 C2 C3 126.3(2) . . y
N2 C2 C1 115.9(2) . . y
C3 C2 C1 117.7(2) . . y
N1 C4 C5 112.5(2) . . y
N3 C5 C6 127.0(2) . . y
N3 C5 C4 113.9(2) . . y
C6 C5 C4 119.1(2) . . y
N1 C7 C8 108.7(2) . . y
O1 C8 N4 122.7(2) . . y
O1 C8 C7 120.7(2) . . y
N4 C8 C7 116.6(2) . . y

loop_
_geom_bond_atom_site_label_1
_geom_bond_atom_site_label_2
_geom_bond_distance
_geom_bond_site_symmetry_2
_geom_bond_publ_flag
Ni1 N3 2.034(2) . y
Ni1 N2 2.062(2) . y
Ni1 O1 2.069(2) . y
Ni1 N1 2.115(2) . y
Ni1 Cl2 2.3620(7) . y
Ni1 Cl1 2.4349(8) . y
O1 C8 1.249(3) . y
O2 N2 1.399(2) . y
O3 N3 1.403(2) . y
N1 C7 1.482(3) . y
N1 C4 1.483(3) . y
N1 C1 1.493(3) . y
N2 C2 1.271(3) . y
N3 C5 1.277(3) . y
N4 C8 1.321(3) . y
N4 C9 1.446(3) . y
C1 C2 1.504(3) . y
C2 C3 1.493(3) . y
C4 C5 1.509(3) . y
C5 C6 1.499(3) . y
C7 C8 1.519(3) . y
